data_7115921
loop_
_publ_author_name
'Chuanqing Kang'
'Lanlan Wang'
'Zheng Bian'
'Haiquan Guo'
'Xiaoye Ma'
'Xuepeng Qiu'
'Lianxun Gao'

_publ_section_title
;
 Supramolecular hydrogels derived from cyclic amino acids and their
 applications in the synthesis of Pt and Ir nanocrystals
;
_journal_name_full Chem.Commun.
_journal_page_first 13979
_journal_paper_doi 10.1039/C4cc06419D
_journal_volume 50
_journal_year 2014
_chemical_absolute_configuration ad
_chemical_compound_source synthesis
_chemical_formula_moiety 'C12 H16 N O4 1+, Cl 1-, C H4 O'
_chemical_formula_sum 'C13 H20 Cl N O5'
_chemical_formula_weight 305.75
_chemical_melting_point 511
_chemical_name_systematic '(S)-6,7-dimethoxy-1,2,3,4-tetrahydroisoquinoline-3-carboxylic acid'
_space_group_IT_number 19
_symmetry_cell_setting orthorhombic
_symmetry_Int_Tables_number 19
_symmetry_space_group_name_Hall 'P 2ac 2ab'
_symmetry_space_group_name_H-M 'P 21 21 21'
_atom_sites_solution_hydrogens geom
_atom_sites_solution_primary direct
_atom_sites_solution_secondary difmap
_audit_creation_method SHELXL-97
_cell_angle_alpha 90.00
_cell_angle_beta 90.00
_cell_angle_gamma 90.00
_cell_formula_units_Z 4
_cell_length_a 6.2745(4)
_cell_length_b 9.0192(6)
_cell_length_c 26.8007(17)
_cell_measurement_reflns_used 4142
_cell_measurement_temperature 296(2)
_cell_measurement_theta_max 26.05
_cell_measurement_theta_min 2.38
_cell_volume 1516.68(17)
_computing_cell_refinement 'Bruker SMART'
_computing_data_collection 'Bruker SMART'
_computing_data_reduction 'Bruker SAINT'
_computing_molecular_graphics 'Bruker SHELXTL'
_computing_publication_material 'Bruker SHELXTL'
_computing_structure_refinement 'SHELXL-97 (Sheldrick, 1997)'
_computing_structure_solution 'SHELXS-97 (Sheldrick, 1990)'
_diffrn_ambient_temperature 296(2)
_diffrn_measured_fraction_theta_full 0.999
_diffrn_measured_fraction_theta_max 0.999
_diffrn_measurement_device_type 'Bruker APEXII CCD area detector'
_diffrn_measurement_method 'phi and omega scans'
_diffrn_radiation_monochromator graphite
_diffrn_radiation_type MoK\a
_diffrn_radiation_wavelength 0.71073
_diffrn_reflns_av_R_equivalents 0.0337
_diffrn_reflns_av_sigmaI/netI 0.0376
_diffrn_reflns_limit_h_max 7
_diffrn_reflns_limit_h_min -6
_diffrn_reflns_limit_k_max 10
_diffrn_reflns_limit_k_min -10
_diffrn_reflns_limit_l_max 23
_diffrn_reflns_limit_l_min -32
_diffrn_reflns_number 8060
_diffrn_reflns_theta_full 25.35
_diffrn_reflns_theta_max 25.35
_diffrn_reflns_theta_min 2.38
_diffrn_source 'fine-focus sealed tube'
_exptl_absorpt_coefficient_mu 0.270
_exptl_absorpt_correction_T_max 0.9735
_exptl_absorpt_correction_T_min 0.9211
_exptl_absorpt_correction_type multi-scan
_exptl_absorpt_process_details '(SADABS; Sheldrick, 1996)'
_exptl_crystal_colour colorless
_exptl_crystal_density_diffrn 1.339
_exptl_crystal_density_method 'not measured'
_exptl_crystal_description block
_exptl_crystal_F_000 648
_exptl_crystal_recrystallization_method methanol
_exptl_crystal_size_max 0.31
_exptl_crystal_size_mid 0.26
_exptl_crystal_size_min 0.10
_refine_diff_density_max 0.177
_refine_diff_density_min -0.145
_refine_diff_density_rms 0.038
_refine_ls_abs_structure_details 'Flack H D (1983), Acta Cryst. A39, 876-881'
_refine_ls_abs_structure_Flack -0.02(6)
_refine_ls_extinction_method none
_refine_ls_goodness_of_fit_ref 1.028
_refine_ls_hydrogen_treatment constr
_refine_ls_matrix_type full
_refine_ls_number_parameters 186
_refine_ls_number_reflns 2773
_refine_ls_number_restraints 6
_refine_ls_restrained_S_all 1.027
_refine_ls_R_factor_all 0.0400
_refine_ls_R_factor_gt 0.0324
_refine_ls_shift/su_max 0.001
_refine_ls_shift/su_mean 0.000
_refine_ls_structure_factor_coef Fsqd
_refine_ls_weighting_details 'calc w=1/[\s^2^(Fo^2^)+(0.0409P)^2^+0.0644P] where P=(Fo^2^+2Fc^2^)/3'
_refine_ls_weighting_scheme calc
_refine_ls_wR_factor_gt 0.0742
_refine_ls_wR_factor_ref 0.0777
_reflns_number_gt 2439
_reflns_number_total 2773
_reflns_threshold_expression >2sigma(I)
_cod_data_source_file c4cc06419d2.cif
_cod_data_source_block 2
_cod_database_code 7115921

loop_
_symmetry_equiv_pos_as_xyz
'x, y, z'
'-x+1/2, -y, z+1/2'
'-x, y+1/2, -z+1/2'
'x+1/2, -y+1/2, -z'

loop_
_atom_site_label
_atom_site_type_symbol
_atom_site_fract_x
_atom_site_fract_y
_atom_site_fract_z
_atom_site_U_iso_or_equiv
_atom_site_adp_type
_atom_site_occupancy
_atom_site_symmetry_multiplicity
_atom_site_calc_flag
_atom_site_refinement_flags
Cl1 Cl 0.47908(8) 0.47433(6) 0.964040(18) 0.02813(14) Uani 1 1 d .
O1 O -0.0972(3) 0.4094(2) 0.71956(6) 0.0510(5) Uani 1 1 d .
O2 O -0.3779(3) 0.52601(18) 0.77900(6) 0.0383(4) Uani 1 1 d .
O3 O 0.4781(3) -0.08977(18) 0.90958(6) 0.0402(4) Uani 1 1 d .
H3 H 0.5913 -0.1199 0.9211 0.060 Uiso 1 1 calc R
O4 O 0.5141(2) 0.08499(16) 0.96786(5) 0.0304(3) Uani 1 1 d .
O5 O 0.3518(3) 0.65042(16) 1.05675(5) 0.0311(4) Uani 1 1 d .
H5A H 0.3665 0.6034 1.0308 0.047 Uiso 1 1 calc R
N1 N 0.1470(3) 0.21984(19) 0.94404(6) 0.0225(4) Uani 1 1 d .
H1A H 0.2473 0.2908 0.9464 0.027 Uiso 1 1 calc R
H1B H 0.1264 0.1819 0.9747 0.027 Uiso 1 1 calc R
C1 C -0.0557(3) 0.2878(3) 0.92615(7) 0.0255(5) Uani 1 1 d .
H1C H -0.0800 0.3797 0.9441 0.031 Uiso 1 1 calc R
H1D H -0.1729 0.2213 0.9337 0.031 Uiso 1 1 calc R
C2 C -0.0542(3) 0.3193(2) 0.87084(7) 0.0221(5) Uani 1 1 d .
C3 C 0.0970(3) 0.2589(2) 0.83953(7) 0.0234(5) Uani 1 1 d .
C4 C 0.2771(3) 0.1653(2) 0.85906(7) 0.0245(5) Uani 1 1 d .
H4A H 0.4050 0.2253 0.8614 0.029 Uiso 1 1 calc R
H4B H 0.3050 0.0851 0.8358 0.029 Uiso 1 1 calc R
C5 C 0.2252(3) 0.1006(2) 0.91038(7) 0.0213(5) Uani 1 1 d .
H5 H 0.1143 0.0248 0.9068 0.026 Uiso 1 1 calc R
C6 C 0.4211(3) 0.0315(2) 0.93294(7) 0.0239(5) Uani 1 1 d .
C7 C 0.0841(4) 0.2881(2) 0.78812(7) 0.0274(5) Uani 1 1 d .
H7 H 0.1842 0.2468 0.7666 0.033 Uiso 1 1 calc R
C8 C -0.0734(4) 0.3763(2) 0.76930(7) 0.0322(6) Uani 1 1 d .
C9 C -0.2275(4) 0.4385(2) 0.80134(8) 0.0277(5) Uani 1 1 d .
C10 C 0.0690(7) 0.3584(4) 0.68769(10) 0.1024(17) Uani 1 1 d U
H10A H 0.2018 0.4016 0.6979 0.154 Uiso 1 1 calc R
H10B H 0.0386 0.3869 0.6539 0.154 Uiso 1 1 calc R
H10C H 0.0786 0.2523 0.6897 0.154 Uiso 1 1 calc R
C11 C -0.5327(4) 0.5940(3) 0.81060(10) 0.0436(6) Uani 1 1 d .
H11A H -0.6184 0.5187 0.8260 0.065 Uiso 1 1 calc R
H11B H -0.6220 0.6581 0.7911 0.065 Uiso 1 1 calc R
H11C H -0.4617 0.6508 0.8359 0.065 Uiso 1 1 calc R
C12 C -0.2160(3) 0.4097(2) 0.85148(8) 0.0242(5) Uani 1 1 d .
H12 H -0.3166 0.4505 0.8729 0.029 Uiso 1 1 calc R
C14 C 0.4687(4) 0.7861(3) 1.05353(10) 0.0429(6) Uani 1 1 d .
H14C H 0.6179 0.7646 1.0503 0.064 Uiso 1 1 calc R
H14B H 0.4452 0.8435 1.0832 0.064 Uiso 1 1 calc R
H14A H 0.4214 0.8412 1.0250 0.064 Uiso 1 1 calc R

loop_
_atom_site_aniso_label
_atom_site_aniso_U_11
_atom_site_aniso_U_22
_atom_site_aniso_U_33
_atom_site_aniso_U_23
_atom_site_aniso_U_13
_atom_site_aniso_U_12
Cl1 0.0269(3) 0.0300(3) 0.0275(3) -0.0011(2) 0.0043(2) -0.0004(2)
O1 0.0773(14) 0.0571(11) 0.0186(8) 0.0089(8) 0.0017(8) 0.0326(11)
O2 0.0386(9) 0.0416(9) 0.0346(8) 0.0080(8) -0.0040(7) 0.0144(8)
O3 0.0445(11) 0.0366(9) 0.0394(9) -0.0115(8) -0.0172(8) 0.0155(9)
O4 0.0287(8) 0.0350(8) 0.0275(8) -0.0030(7) -0.0087(7) 0.0018(7)
O5 0.0357(9) 0.0277(9) 0.0297(8) -0.0030(7) 0.0035(8) -0.0053(7)
N1 0.0224(9) 0.0272(10) 0.0180(8) 0.0003(8) 0.0004(7) -0.0047(8)
C1 0.0230(11) 0.0327(12) 0.0207(10) -0.0007(9) 0.0017(9) 0.0026(10)
C2 0.0224(11) 0.0228(11) 0.0211(10) -0.0004(8) -0.0020(9) -0.0039(9)
C3 0.0253(11) 0.0239(11) 0.0211(10) 0.0014(9) -0.0022(9) -0.0001(9)
C4 0.0245(11) 0.0285(12) 0.0206(10) -0.0021(9) 0.0018(9) 0.0002(10)
C5 0.0226(11) 0.0204(11) 0.0210(10) -0.0013(9) -0.0010(8) -0.0044(9)
C6 0.0261(11) 0.0252(11) 0.0205(10) 0.0021(9) 0.0011(8) -0.0002(10)
C7 0.0351(13) 0.0283(12) 0.0187(10) -0.0002(9) 0.0042(9) 0.0046(10)
C8 0.0473(15) 0.0301(13) 0.0191(11) 0.0031(9) -0.0019(10) 0.0054(11)
C9 0.0326(12) 0.0237(12) 0.0266(12) 0.0028(9) -0.0031(9) 0.0037(10)
C10 0.150(4) 0.135(3) 0.0222(13) 0.0299(18) 0.0291(19) 0.106(3)
C11 0.0356(14) 0.0432(14) 0.0521(14) 0.0079(13) -0.0006(12) 0.0121(13)
C12 0.0231(11) 0.0234(11) 0.0262(11) -0.0002(9) 0.0005(9) 0.0000(10)
C14 0.0462(15) 0.0299(13) 0.0525(14) 0.0026(12) 0.0080(13) -0.0040(13)

loop_
_atom_type_symbol
_atom_type_description
_atom_type_scat_dispersion_real
_atom_type_scat_dispersion_imag
_atom_type_scat_source
C C 0.0033 0.0016 'International Tables Vol C Tables 4.2.6.8 and 6.1.1.4'
H H 0.0000 0.0000 'International Tables Vol C Tables 4.2.6.8 and 6.1.1.4'
N N 0.0061 0.0033 'International Tables Vol C Tables 4.2.6.8 and 6.1.1.4'
O O 0.0106 0.0060 'International Tables Vol C Tables 4.2.6.8 and 6.1.1.4'
Cl Cl 0.1484 0.1585 'International Tables Vol C Tables 4.2.6.8 and 6.1.1.4'

loop_
_geom_angle_atom_site_label_1
_geom_angle_atom_site_label_2
_geom_angle_atom_site_label_3
_geom_angle
C8 O1 C10 115.6(2)
C9 O2 C11 117.23(18)
C6 O3 H3 109.5
C14 O5 H5A 109.5
C5 N1 C1 112.54(15)
C5 N1 H1A 109.1
C1 N1 H1A 109.1
C5 N1 H1B 109.1
C1 N1 H1B 109.1
H1A N1 H1B 107.8
N1 C1 C2 112.81(16)
N1 C1 H1C 109.0
C2 C1 H1C 109.0
N1 C1 H1D 109.0
C2 C1 H1D 109.0
H1C C1 H1D 107.8
C3 C2 C12 120.18(18)
C3 C2 C1 121.87(18)
C12 C2 C1 117.93(18)
C2 C3 C7 118.90(19)
C2 C3 C4 121.77(17)
C7 C3 C4 119.31(18)
C3 C4 C5 111.53(17)
C3 C4 H4A 109.3
C5 C4 H4A 109.3
C3 C4 H4B 109.3
C5 C4 H4B 109.3
H4A C4 H4B 108.0
N1 C5 C6 108.97(15)
N1 C5 C4 109.87(17)
C6 C5 C4 110.19(17)
N1 C5 H5 109.3
C6 C5 H5 109.3
C4 C5 H5 109.3
O4 C6 O3 125.0(2)
O4 C6 C5 122.83(19)
O3 C6 C5 112.13(17)
C8 C7 C3 120.87(19)
C8 C7 H7 119.6
C3 C7 H7 119.6
C7 C8 O1 124.3(2)
C7 C8 C9 120.22(19)
O1 C8 C9 115.5(2)
O2 C9 C12 125.1(2)
O2 C9 C8 115.86(18)
C12 C9 C8 119.0(2)
O1 C10 H10A 109.5
O1 C10 H10B 109.5
H10A C10 H10B 109.5
O1 C10 H10C 109.5
H10A C10 H10C 109.5
H10B C10 H10C 109.5
O2 C11 H11A 109.5
O2 C11 H11B 109.5
H11A C11 H11B 109.5
O2 C11 H11C 109.5
H11A C11 H11C 109.5
H11B C11 H11C 109.5
C9 C12 C2 120.8(2)
C9 C12 H12 119.6
C2 C12 H12 119.6
O5 C14 H14C 109.5
O5 C14 H14B 109.5
H14C C14 H14B 109.5
O5 C14 H14A 109.5
H14C C14 H14A 109.5
H14B C14 H14A 109.5

loop_
_geom_bond_atom_site_label_1
_geom_bond_atom_site_label_2
_geom_bond_distance
O1 C8 1.374(3)
O1 C10 1.424(3)
O2 C9 1.368(3)
O2 C11 1.427(3)
O3 C6 1.310(2)
O3 H3 0.8200
O4 C6 1.204(2)
O5 C14 1.429(3)
O5 H5A 0.8200
N1 C5 1.487(3)
N1 C1 1.491(3)
N1 H1A 0.9000
N1 H1B 0.9000
C1 C2 1.509(3)
C1 H1C 0.9700
C1 H1D 0.9700
C2 C3 1.379(3)
C2 C12 1.402(3)
C3 C7 1.405(3)
C3 C4 1.505(3)
C4 C5 1.529(3)
C4 H4A 0.9700
C4 H4B 0.9700
C5 C6 1.505(3)
C5 H5 0.9800
C7 C8 1.365(3)
C7 H7 0.9300
C8 C9 1.410(3)
C9 C12 1.371(3)
C10 H10A 0.9600
C10 H10B 0.9600
C10 H10C 0.9600
C11 H11A 0.9600
C11 H11B 0.9600
C11 H11C 0.9600
C12 H12 0.9300
C14 H14C 0.9600
C14 H14B 0.9600
C14 H14A 0.9600

loop_
_geom_hbond_atom_site_label_D
_geom_hbond_atom_site_label_H
_geom_hbond_atom_site_label_A
_geom_hbond_distance_DH
_geom_hbond_distance_HA
_geom_hbond_distance_DA
_geom_hbond_angle_DHA
_geom_hbond_site_symmetry_A
N1 H1A Cl1 0.90 2.25 3.1459(18) 171.4 .
N1 H1B Cl1 0.90 2.35 3.2010(17) 157.2 4_457
O3 H3 O5 0.82 1.76 2.571(2) 169.1 4_557
O5 H5A Cl1 0.82 2.25 3.0552(16) 168.0 .

loop_
_geom_torsion_atom_site_label_1
_geom_torsion_atom_site_label_2
_geom_torsion_atom_site_label_3
_geom_torsion_atom_site_label_4
_geom_torsion
C5 N1 C1 C2 -44.2(2)
N1 C1 C2 C3 14.4(3)
N1 C1 C2 C12 -167.25(18)
C12 C2 C3 C7 -0.8(3)
C1 C2 C3 C7 177.5(2)
C12 C2 C3 C4 178.05(19)
C1 C2 C3 C4 -3.7(3)
C2 C3 C4 C5 21.3(3)
C7 C3 C4 C5 -159.83(19)
C1 N1 C5 C6 -176.18(16)
C1 N1 C5 C4 63.0(2)
C3 C4 C5 N1 -49.6(2)
C3 C4 C5 C6 -169.67(17)
N1 C5 C6 O4 -11.7(3)
C4 C5 C6 O4 108.9(2)
N1 C5 C6 O3 169.53(17)
C4 C5 C6 O3 -69.9(2)
C2 C3 C7 C8 0.9(3)
C4 C3 C7 C8 -178.0(2)
C3 C7 C8 O1 -179.7(2)
C3 C7 C8 C9 -0.7(3)
C10 O1 C8 C7 -6.6(4)
C10 O1 C8 C9 174.4(3)
C11 O2 C9 C12 0.9(3)
C11 O2 C9 C8 -178.3(2)
C7 C8 C9 O2 179.6(2)
O1 C8 C9 O2 -1.3(3)
C7 C8 C9 C12 0.3(3)
O1 C8 C9 C12 179.4(2)
O2 C9 C12 C2 -179.4(2)
C8 C9 C12 C2 -0.3(3)
C3 C2 C12 C9 0.5(3)
C1 C2 C12 C9 -177.8(2)

_cod_duplicate_entry 7115920
